data_1556901
loop_
_publ_author_name
'Zhang, Zhihui'
'Tizzard, Graham J.'
'Williams, J. A. Gareth'
'Goldup, Stephen M.'

_publ_section_title
;
 Rotaxane PtII-complexes: mechanical bonding for chemically robust
 luminophores and stimuli responsive behaviour
;
_journal_issue 7
_journal_name_full 'Chemical Science'
_journal_page_first 1839
_journal_page_last 1847
_journal_paper_doi 10.1039/C9SC05507J
_journal_volume 11
_journal_year 2020
_chemical_formula_moiety 'C65 H76 N6 O6 Pt, 2(B F4), C2 H3 N'
_chemical_formula_sum 'C67 H79 B2 F8 N7 O6 Pt'
_chemical_formula_weight 1447.08
_space_group_crystal_system triclinic
_space_group_IT_number 2
_space_group_name_Hall '-P 1'
_space_group_name_H-M_alt 'P -1'
_atom_sites_solution_hydrogens mixed
_atom_sites_solution_primary iterative
_audit_creation_date 2019-10-31
_audit_creation_method
;
Olex2 1.3-alpha
(compiled 2019.10.24 svn.r3677 for OlexSys, GUI svn.r5967)
;
_audit_update_record
;
2019-11-01 deposited with the CCDC.	2020-01-02 downloaded from the CCDC.
;
_cell_angle_alpha 105.665(4)
_cell_angle_beta 99.693(4)
_cell_angle_gamma 96.105(4)
_cell_formula_units_Z 2
_cell_length_a 10.1982(5)
_cell_length_b 18.2063(7)
_cell_length_c 19.7708(8)
_cell_measurement_reflns_used 9702
_cell_measurement_temperature 100(2)
_cell_measurement_theta_max 26.7220
_cell_measurement_theta_min 1.8030
_cell_volume 3439.2(3)
_computing_cell_refinement 'CrysAlisPro 1.171.40.61a (Rigaku OD, 2019)'
_computing_data_collection 'CrysAlisPro 1.171.40.61a (Rigaku OD, 2019)'
_computing_data_reduction 'CrysAlisPro 1.171.40.61a (Rigaku OD, 2019)'
_computing_molecular_graphics 'Olex2 1.3-alpha (Dolomanov et al., 2009)'
_computing_publication_material 'Olex2 1.3-alpha (Dolomanov et al., 2009)'
_computing_structure_refinement 'ShelXL 2018/3 (Sheldrick, 2015)'
_computing_structure_solution
;
Superflip n/a (Palatinus & Chapuis, 2007;Palatinus & van der Lee, 2008;
Palatinus et al., 2012)
;
_diffrn_ambient_environment N~2~
_diffrn_ambient_temperature 100(2)
_diffrn_detector 'CCD area detector'
_diffrn_detector_area_resol_mean 28.5714
_diffrn_detector_type 'Rigaku HG Saturn724+ (2x2 bin mode)'
_diffrn_measured_fraction_theta_full 1.000
_diffrn_measured_fraction_theta_max 1.000
_diffrn_measurement_details
;
List of Runs (angles in degrees, time in seconds):

  # Type    Start    End  Width  t~exp~   \w     \q     \k     \f   Frames
#--------------------------------------------------------------------------
  1  \w   -106.00  20.00   1.00   60.00    --  -16.70 -60.00-120.00  126
  2  \w   -106.00  20.00   1.00   60.00    --  -16.70 -60.00  30.00  126
  3  \w   -106.00  20.00   1.00   60.00    --  -16.70 -60.00-180.00  126
  4  \w   -106.00  20.00   1.00   60.00    --  -16.70 -60.00 -60.00  126
  5  \w   -106.00  20.00   1.00   60.00    --  -16.70 -60.00 150.00  126
  6  \w   -106.00  20.00   1.00   60.00    --  -16.70 -60.00 -30.00  126
  7  \w   -106.00  19.00   1.00   60.00    --  -16.70 -57.00  90.00  125
  8  \w    -53.00  37.00   1.00   60.00    --  -16.70  60.00-120.00   90
;
_diffrn_measurement_device 'four-circle \k goniometer'
_diffrn_measurement_device_type
'Rigaku FRE+ equipped with HF Varimax confocal mirrors and an AFC12 goniometer and HG Saturn 724+ detector'
_diffrn_measurement_method 'profile data from \w-scans'
_diffrn_measurement_specimen_support 'MiTeGen MicroLoop'
_diffrn_orient_matrix_type 'CrysAlisPro convention (1999,Acta A55,543-557)'
_diffrn_orient_matrix_UB_11 -0.0212551000
_diffrn_orient_matrix_UB_12 -0.0397251000
_diffrn_orient_matrix_UB_13 -0.0188968000
_diffrn_orient_matrix_UB_21 -0.0428441000
_diffrn_orient_matrix_UB_22 -0.0031408000
_diffrn_orient_matrix_UB_23 0.0242071000
_diffrn_orient_matrix_UB_31 -0.0531192000
_diffrn_orient_matrix_UB_32 0.0096050000
_diffrn_orient_matrix_UB_33 -0.0225099000
_diffrn_radiation_collimation 0.2
_diffrn_radiation_monochromator 'Confocal mirrors, HF Varimax'
_diffrn_radiation_probe x-ray
_diffrn_radiation_type 'Mo K\a'
_diffrn_radiation_wavelength 0.71075
_diffrn_radiation_xray_symbol K-L~3~
_diffrn_reflns_av_R_equivalents 0.1614
_diffrn_reflns_av_unetI/netI 0.1418
_diffrn_reflns_Laue_measured_fraction_full 1.000
_diffrn_reflns_Laue_measured_fraction_max 1.000
_diffrn_reflns_limit_h_max 12
_diffrn_reflns_limit_h_min -11
_diffrn_reflns_limit_k_max 21
_diffrn_reflns_limit_k_min -21
_diffrn_reflns_limit_l_max 23
_diffrn_reflns_limit_l_min -23
_diffrn_reflns_number 54267
_diffrn_reflns_point_group_measured_fraction_full 1.000
_diffrn_reflns_point_group_measured_fraction_max 1.000
_diffrn_reflns_theta_full 25.028
_diffrn_reflns_theta_max 25.028
_diffrn_reflns_theta_min 1.826
_diffrn_source 'Rotating Anode'
_diffrn_source_current 55.0
_diffrn_source_power 2.475
_diffrn_source_target Mo
_diffrn_source_type 'Rigaku FRE+'
_diffrn_source_voltage 45.0
_exptl_absorpt_coefficient_mu 2.115
_exptl_absorpt_correction_T_max 1.00000
_exptl_absorpt_correction_T_min 0.09316
_exptl_absorpt_correction_type multi-scan
_exptl_absorpt_process_details
;
CrysAlisPro 1.171.40.61a (Rigaku Oxford Diffraction, 2019)
Empirical absorption correction using spherical harmonics,
 implemented in SCALE3 ABSPACK scaling algorithm.
;
_exptl_crystal_colour yellow
_exptl_crystal_colour_primary yellow
_exptl_crystal_density_diffrn 1.397
_exptl_crystal_description block
_exptl_crystal_F_000 1476
_exptl_crystal_size_max 0.05
_exptl_crystal_size_mid 0.04
_exptl_crystal_size_min 0.02
_refine_diff_density_max 2.796
_refine_diff_density_min -1.885
_refine_diff_density_rms 0.138
_refine_ls_extinction_method none
_refine_ls_goodness_of_fit_ref 1.013
_refine_ls_hydrogen_treatment mixed
_refine_ls_matrix_type full
_refine_ls_number_parameters 836
_refine_ls_number_reflns 12157
_refine_ls_number_restraints 0
_refine_ls_restrained_S_all 1.013
_refine_ls_R_factor_all 0.1196
_refine_ls_R_factor_gt 0.0732
_refine_ls_shift/su_max 0.001
_refine_ls_shift/su_mean 0.000
_refine_ls_structure_factor_coef Fsqd
_refine_ls_weighting_details 'w=1/[\s^2^(Fo^2^)+(0.0820P)^2^] where P=(Fo^2^+2Fc^2^)/3'
_refine_ls_weighting_scheme calc
_refine_ls_wR_factor_gt 0.1605
_refine_ls_wR_factor_ref 0.1855
_reflns_Friedel_coverage 0.000
_reflns_number_gt 7976
_reflns_number_total 12157
_reflns_threshold_expression 'I > 2\s(I)'
_cod_data_source_file c9sc05507j2.cif
_cod_data_source_block zzix-23_k
_cod_depositor_comments
;Adding full bibliography for 1556900--1556906.cif.

 Adding full bibliography for 1556900--1556906.cif.
;
_cod_database_code 1556901
_shelx_shelxl_version_number 2018/3
_chemical_oxdiff_formula C65H76B2F8N6O6Pt
_shelx_space_group_comment
;
The symmetry employed for this shelxl refinement is uniquely defined
by the following loop, which should always be used as a source of
symmetry information in preference to the above space-group names.
They are only intended as comments.
;
_shelx_estimated_absorpt_t_max 0.959
_shelx_estimated_absorpt_t_min 0.902
_reflns_odcompleteness_completeness 99.98
_reflns_odcompleteness_iscentric 1
_reflns_odcompleteness_theta 24.97
_olex2_refinement_description
;
1. Fixed Uiso
 At 1.2 times of:
  All C(H) groups, All C(H,H) groups
 At 1.5 times of:
  All C(H,H,H) groups, All C(H,H,H,H) groups
2.a Secondary CH2 refined with riding coordinates:
 C60(H60A,H60B), C68(H68A,H68B), C81(H81A,H81B), C83(H83A,H83B), C86(H86A,
 H86B), C92(H92A,H92B), C95(H95A,H95B), C100(H10A,H10B)
2.b Aromatic/amide H refined with riding coordinates:
 C7(H7), C45(H45), C5(H5), C9(H9), C14(H14A), C25(H25), C29(H29), C32(H32),
 C37(H37), C39(H39), C41(H41), C44(H44), C2(H2), C8(H8), C13(H13), C24(H24),
 C30(H30), C27(H27), C43(H43), C54(H54), C62(H62), C66(H66), C79(H79)
2.c Idealised Me refined as rotating group:
 C21(H21A,H21B,H21C), C22(H22A,H22B,H22C), C26(H26A,H26B,H26C), C35(H35A,H35B,
 H35C), C42(H42A,H42B,H42C), C38(H38A,H38B,H38C), C47(H47A,H47B,H47C), C70(H70A,
 H70B,H70C), C72(H72A,H72B,H72C), C73(H73A,H73B,H73C), C76(H76A,H76B,H76C),
 C87(H87A,H87B,H87C), C10(H10C,H10D,H10E)
;
_smtbx_masks_void_probe_radius 1.2
_smtbx_masks_void_truncation_radius 1.2
_olex2_diffrn_ambient_temperature_device 'Oxford Cryosystems'
_olex2_submission_special_instructions 'No special instructions were received'
_oxdiff_exptl_absorpt_empirical_details
;
Empirical correction (ABSPACK) includes:
- Absorption correction using spherical harmonics
- Frame scaling
- B-factor correction
;
_oxdiff_exptl_absorpt_empirical_full_max 11.828
_oxdiff_exptl_absorpt_empirical_full_min 0.279

loop_
_space_group_symop_operation_xyz
'x, y, z'
'-x, -y, -z'

loop_
_atom_site_label
_atom_site_type_symbol
_atom_site_fract_x
_atom_site_fract_y
_atom_site_fract_z
_atom_site_U_iso_or_equiv
_atom_site_adp_type
_atom_site_occupancy
_atom_site_site_symmetry_order
_atom_site_calc_flag
_atom_site_refinement_flags_posn
_atom_site_refinement_flags_adp
Pt2 Pt 0.53858(3) 0.44183(2) 0.27890(2) 0.04293(16) Uani 1 1 d . .
N6 N 0.4669(6) 0.5376(4) 0.3179(4) 0.0355(17) Uani 1 1 d . .
N7 N 0.6024(6) 0.3410(4) 0.2406(4) 0.0380(18) Uani 1 1 d . .
N2 N 0.7406(6) 0.4811(4) 0.2747(4) 0.0352(17) Uani 1 1 d . .
O14 O 0.3631(6) 0.3927(4) 0.2892(4) 0.0498(18) Uani 1 1 d . .
F16 F 1.0349(5) 0.6478(3) 0.1871(3) 0.0583(15) Uani 1 1 d . .
F3 F 0.4411(6) 0.2901(3) 0.3807(4) 0.0773(19) Uani 1 1 d . .
N1 N 0.5373(7) 0.2684(4) 0.2182(4) 0.0393(18) Uani 1 1 d . .
F2 F 0.6109(6) 0.2268(3) 0.3456(3) 0.0614(15) Uani 1 1 d . .
F10 F 0.4120(7) 0.1600(4) 0.3508(4) 0.088(2) Uani 1 1 d . .
F12 F 0.8589(7) 0.5592(4) 0.1168(4) 0.106(3) Uani 1 1 d . .
O1 O 0.8196(5) 0.2506(3) 0.0324(3) 0.0475(16) Uani 1 1 d . .
N16 N 0.4233(6) 0.4582(4) 0.1833(4) 0.040(2) Uani 1 1 d . .
F18 F 1.0267(6) 0.5964(4) 0.0683(3) 0.0706(17) Uani 1 1 d . .
F1 F 0.8847(6) 0.6776(4) 0.1036(3) 0.0757(19) Uani 1 1 d . .
F4 F 0.5613(7) 0.2317(4) 0.4533(4) 0.086(2) Uani 1 1 d . .
N5 N 0.6343(6) 0.2261(4) 0.2020(4) 0.0393(18) Uani 1 1 d . .
C7 C 0.7560(8) 0.2708(5) 0.2148(5) 0.037(2) Uani 1 1 d . .
H7 H 0.839416 0.254100 0.208346 0.044 Uiso 1 1 calc R U
O9 O 0.8454(7) 0.4072(5) 0.5260(4) 0.069(2) Uani 1 1 d . .
C40 C 0.3709(8) 0.5590(5) 0.2752(5) 0.039(2) Uani 1 1 d . .
C45 C 0.6579(8) 0.6266(5) 0.2340(5) 0.043(2) Uani 1 1 d . .
H45 H 0.643444 0.584932 0.191123 0.052 Uiso 1 1 calc R U
C1 C 0.7332(8) 0.3447(5) 0.2389(5) 0.040(2) Uani 1 1 d . .
C3 C 0.5017(9) 0.5698(5) 0.3905(6) 0.046(3) Uani 1 1 d . .
C5 C 0.7557(9) 0.6827(5) 0.3614(5) 0.045(2) Uani 1 1 d . .
H5 H 0.806980 0.678144 0.404439 0.054 Uiso 1 1 calc R U
C48 C 0.7231(8) 0.2940(5) 0.0501(5) 0.037(2) Uani 1 1 d . .
C9 C 0.6232(8) 0.7521(5) 0.2974(5) 0.044(2) Uani 1 1 d . .
H9 H 0.582758 0.796761 0.297158 0.053 Uiso 1 1 calc R U
C12 C 0.6227(9) 0.4614(5) 0.3874(5) 0.042(2) Uani 1 1 d . .
C14 C 0.3102(8) 0.6199(5) 0.3042(5) 0.039(2) Uani 1 1 d . .
H14A H 0.242839 0.636369 0.274859 0.047 Uiso 1 1 calc R U
C15 C 0.7358(8) 0.6211(5) 0.2976(5) 0.039(2) Uani 1 1 d . .
C18 C 0.8085(8) 0.5540(5) 0.2953(5) 0.040(2) Uani 1 1 d . .
C20 C 0.5276(8) 0.7024(5) 0.1635(5) 0.046(2) Uani 1 1 d . .
C21 C 0.6072(9) 0.7708(5) 0.1478(5) 0.050(3) Uani 1 1 d . .
H21A H 0.560183 0.778024 0.103115 0.076 Uiso 1 1 calc R U
H21B H 0.697715 0.759831 0.142798 0.076 Uiso 1 1 calc R U
H21C H 0.614237 0.817887 0.187421 0.076 Uiso 1 1 calc R U
O23 O 1.0518(8) 0.2346(5) 0.2516(5) 0.096(3) Uani 1 1 d . .
C25 C 0.4998(8) 0.1035(5) 0.1937(5) 0.045(2) Uani 1 1 d . .
H25 H 0.444788 0.130927 0.222472 0.054 Uiso 1 1 calc R U
C28 C 0.8147(8) 0.4204(5) 0.2622(5) 0.038(2) Uani 1 1 d . .
C29 C 0.4929(8) 0.2917(5) 0.0635(5) 0.041(2) Uani 1 1 d . .
H29 H 0.406623 0.263318 0.059227 0.049 Uiso 1 1 calc R U
C32 C 0.3497(9) 0.6583(5) 0.3791(6) 0.050(3) Uani 1 1 d . .
H32 H 0.311334 0.702012 0.400102 0.061 Uiso 1 1 calc R U
C33 C 0.6026(8) 0.6919(5) 0.2338(5) 0.040(2) Uani 1 1 d . .
C36 C 0.5148(8) 0.3720(5) 0.0903(5) 0.039(2) Uani 1 1 d . .
C37 C 0.6916(8) 0.1053(4) 0.1363(5) 0.038(2) Uani 1 1 d . .
H37 H 0.763173 0.133566 0.124079 0.045 Uiso 1 1 calc R U
C39 C 0.4416(9) 0.6322(5) 0.4199(5) 0.041(2) Uani 1 1 d . .
H39 H 0.465896 0.657089 0.470115 0.050 Uiso 1 1 calc R U
C41 C 0.5955(8) 0.2533(5) 0.0433(5) 0.039(2) Uani 1 1 d . .
H41 H 0.579315 0.198550 0.024496 0.047 Uiso 1 1 calc R U
C44 C 0.2949(8) 0.4188(5) 0.0626(5) 0.047(2) Uani 1 1 d . .
H44 H 0.280554 0.386408 0.014557 0.057 Uiso 1 1 calc R U
C46 C 0.5925(8) 0.5312(5) 0.4275(5) 0.039(2) Uani 1 1 d . .
C2 C 0.2294(8) 0.5154(5) 0.1526(5) 0.038(2) Uani 1 1 d . .
H2 H 0.170866 0.551006 0.167518 0.046 Uiso 1 1 calc R U
C4 C 0.7025(8) 0.7490(5) 0.3626(5) 0.043(2) Uani 1 1 d . .
C6 C 0.4081(8) 0.4156(5) 0.1123(6) 0.044(2) Uani 1 1 d . .
C8 C 0.5641(9) -0.0130(5) 0.1325(6) 0.054(3) Uani 1 1 d . .
H8 H 0.550651 -0.067864 0.117922 0.065 Uiso 1 1 calc R U
O10 O 1.0566(7) 0.2068(5) 0.0994(6) 0.093(3) Uani 1 1 d . .
C11 C 0.6059(8) 0.1434(5) 0.1755(5) 0.041(2) Uani 1 1 d . .
C13 C 0.6415(8) 0.4125(5) 0.0939(5) 0.038(2) Uani 1 1 d . .
H13 H 0.657150 0.467330 0.111689 0.046 Uiso 1 1 calc R U
C16 C 0.4745(9) 0.0235(5) 0.1696(6) 0.051(3) Uani 1 1 d . .
C17 C 0.6719(8) 0.0254(5) 0.1151(5) 0.046(2) Uani 1 1 d . .
C24 C 0.7054(9) 0.4161(5) 0.4150(6) 0.046(2) Uani 1 1 d . .
H24 H 0.724086 0.369131 0.386074 0.055 Uiso 1 1 calc R U
C19 C 0.3636(10) -0.0244(6) 0.1900(7) 0.065(3) Uani 1 1 d . .
C22 C 0.7689(15) 0.7947(7) 0.4981(6) 0.097(5) Uani 1 1 d . .
H22A H 0.778724 0.839468 0.540416 0.146 Uiso 1 1 calc R U
H22B H 0.855588 0.776196 0.497068 0.146 Uiso 1 1 calc R U
H22C H 0.701424 0.753371 0.500489 0.146 Uiso 1 1 calc R U
C30 C 0.7449(8) 0.3743(5) 0.0721(5) 0.041(2) Uani 1 1 d . .
H30 H 0.828876 0.402497 0.072147 0.050 Uiso 1 1 calc R U
C26 C 0.2454(10) 0.0213(6) 0.2030(7) 0.082(4) Uani 1 1 d . .
H26A H 0.167308 -0.013638 0.205193 0.124 Uiso 1 1 calc R U
H26B H 0.221305 0.043615 0.163562 0.124 Uiso 1 1 calc R U
H26C H 0.273061 0.062871 0.248421 0.124 Uiso 1 1 calc R U
C34 C 0.3395(9) 0.5099(5) 0.2003(5) 0.045(2) Uani 1 1 d . .
C27 C 0.2041(8) 0.4674(5) 0.0812(6) 0.047(3) Uani 1 1 d . .
H27 H 0.127203 0.468691 0.047154 0.057 Uiso 1 1 calc R U
O31 O 0.9370(10) 0.3084(6) 0.3688(6) 0.110(3) Uani 1 1 d . .
C35 C 0.4233(11) -0.0414(6) 0.2595(6) 0.073(4) Uani 1 1 d . .
H35A H 0.454596 0.007295 0.297908 0.110 Uiso 1 1 calc R U
H35B H 0.499298 -0.069229 0.252132 0.110 Uiso 1 1 calc R U
H35C H 0.354123 -0.073212 0.272800 0.110 Uiso 1 1 calc R U
C42 C 0.5127(9) 0.6310(5) 0.0997(5) 0.048(2) Uani 1 1 d . .
H42A H 0.457742 0.587696 0.107402 0.071 Uiso 1 1 calc R U
H42B H 0.601953 0.617911 0.094483 0.071 Uiso 1 1 calc R U
H42C H 0.468819 0.641512 0.055948 0.071 Uiso 1 1 calc R U
C43 C 0.9528(8) 0.4328(5) 0.2748(5) 0.039(2) Uani 1 1 d . .
H43 H 1.000904 0.390435 0.266351 0.047 Uiso 1 1 calc R U
C38 C 0.3027(10) -0.0991(5) 0.1294(7) 0.078(4) Uani 1 1 d . .
H38A H 0.224557 -0.125018 0.141518 0.117 Uiso 1 1 calc R U
H38B H 0.370366 -0.133423 0.123398 0.117 Uiso 1 1 calc R U
H38C H 0.274208 -0.086499 0.084527 0.117 Uiso 1 1 calc R U
C47 C 0.9895(13) 0.8166(7) 0.2611(7) 0.093(4) Uani 1 1 d . .
H47A H 1.022652 0.796969 0.216951 0.139 Uiso 1 1 calc R U
H47B H 1.002322 0.873191 0.274808 0.139 Uiso 1 1 calc R U
H47C H 0.893463 0.796283 0.252991 0.139 Uiso 1 1 calc R U
N50 N 1.1176(13) 0.7710(7) 0.3635(8) 0.118(5) Uani 1 1 d . .
C51 C 0.7593(10) 0.4452(6) 0.4890(7) 0.059(3) Uani 1 1 d . .
C54 C 0.9504(9) 0.5669(5) 0.3092(5) 0.046(2) Uani 1 1 d . .
H54 H 0.997837 0.618349 0.325391 0.055 Uiso 1 1 calc R U
C55 C 0.7675(9) -0.0181(5) 0.0728(7) 0.065(3) Uani 1 1 d . .
C58 C 0.7236(10) 0.8180(5) 0.4301(5) 0.051(3) Uani 1 1 d . .
C60 C 1.0431(11) 0.2310(7) 0.0365(9) 0.089(4) Uani 1 1 d . .
H60A H 1.005154 0.186043 -0.006194 0.107 Uiso 1 1 calc R U
H60B H 1.132801 0.252779 0.031313 0.107 Uiso 1 1 calc R U
C62 C 0.7341(10) 0.5131(6) 0.5329(6) 0.056(3) Uani 1 1 d . .
H62 H 0.773239 0.529967 0.582687 0.067 Uiso 1 1 calc R U
C66 C 1.0201(9) 0.5068(5) 0.2996(5) 0.050(3) Uani 1 1 d . .
H66 H 1.115835 0.516187 0.310219 0.060 Uiso 1 1 calc R U
C68 C 0.9535(9) 0.2899(5) 0.0409(6) 0.060(3) Uani 1 1 d . .
H68A H 0.980378 0.330138 0.087998 0.072 Uiso 1 1 calc R U
H68B H 0.958179 0.315001 0.002589 0.072 Uiso 1 1 calc R U
C70 C 0.5940(11) 0.8505(7) 0.4383(6) 0.081(4) Uani 1 1 d . .
H70A H 0.523860 0.809408 0.438551 0.121 Uiso 1 1 calc R U
H70B H 0.564842 0.870753 0.398019 0.121 Uiso 1 1 calc R U
H70C H 0.609717 0.892182 0.483462 0.121 Uiso 1 1 calc R U
C72 C 0.3858(8) 0.7184(6) 0.1700(5) 0.055(3) Uani 1 1 d . .
H72A H 0.333927 0.673579 0.177013 0.082 Uiso 1 1 calc R U
H72B H 0.341344 0.728234 0.126072 0.082 Uiso 1 1 calc R U
H72C H 0.391154 0.763841 0.211152 0.082 Uiso 1 1 calc R U
C73 C 0.6941(11) -0.0845(7) 0.0115(7) 0.100(5) Uani 1 1 d . .
H73A H 0.637897 -0.065598 -0.023408 0.150 Uiso 1 1 calc R U
H73B H 0.636939 -0.119038 0.028901 0.150 Uiso 1 1 calc R U
H73C H 0.759134 -0.112854 -0.011586 0.150 Uiso 1 1 calc R U
C76 C 0.8766(16) 0.0319(8) 0.0609(11) 0.177(10) Uani 1 1 d . .
H76A H 0.951157 0.003266 0.052004 0.265 Uiso 1 1 calc R U
H76B H 0.907943 0.076797 0.103416 0.265 Uiso 1 1 calc R U
H76C H 0.844314 0.049321 0.019197 0.265 Uiso 1 1 calc R U
B77 B 0.9510(11) 0.6198(7) 0.1194(8) 0.058(3) Uani 1 1 d . .
C79 C 0.6493(9) 0.5567(6) 0.5022(6) 0.054(3) Uani 1 1 d . .
H79 H 0.629897 0.603260 0.531421 0.065 Uiso 1 1 calc R U
C81 C 1.0630(15) 0.2139(11) 0.3154(10) 0.134(7) Uani 1 1 d . .
H81A H 1.147787 0.242757 0.348549 0.161 Uiso 1 1 calc R U
H81B H 1.069058 0.158115 0.304449 0.161 Uiso 1 1 calc R U
C83 C 0.9530(16) 0.2286(8) 0.3508(9) 0.113(5) Uani 1 1 d . .
H83A H 0.968271 0.212755 0.395282 0.136 Uiso 1 1 calc R U
H83B H 0.868847 0.196846 0.319250 0.136 Uiso 1 1 calc R U
C86 C 0.8846(12) 0.3350(7) 0.4859(7) 0.079(4) Uani 1 1 d . .
H86A H 0.803675 0.300655 0.453307 0.095 Uiso 1 1 calc R U
H86B H 0.922908 0.307985 0.520022 0.095 Uiso 1 1 calc R U
C87 C 0.8487(13) -0.0592(10) 0.1261(8) 0.137(7) Uani 1 1 d . .
H87A H 0.785311 -0.097172 0.136298 0.205 Uiso 1 1 calc R U
H87B H 0.893651 -0.019974 0.171110 0.205 Uiso 1 1 calc R U
H87C H 0.916138 -0.085186 0.103309 0.205 Uiso 1 1 calc R U
C92 C 1.1586(12) 0.2517(7) 0.1571(7) 0.080(4) Uani 1 1 d . .
H92A H 1.142093 0.305810 0.171329 0.097 Uiso 1 1 calc R U
H92B H 1.247043 0.251264 0.142827 0.097 Uiso 1 1 calc R U
C95 C 1.1594(11) 0.2198(6) 0.2172(8) 0.079(4) Uani 1 1 d . .
H95A H 1.156375 0.163172 0.199576 0.095 Uiso 1 1 calc R U
H95B H 1.244951 0.241709 0.252601 0.095 Uiso 1 1 calc R U
B97 B 0.5054(14) 0.2261(7) 0.3811(8) 0.063(4) Uani 1 1 d . .
C100 C 0.9850(13) 0.3506(8) 0.4435(7) 0.092(4) Uani 1 1 d . .
H10A H 1.002099 0.406633 0.448948 0.111 Uiso 1 1 calc R U
H10B H 1.071016 0.335038 0.461722 0.111 Uiso 1 1 calc R U
C104 C 1.0644(14) 0.7918(8) 0.3186(9) 0.093(5) Uani 1 1 d . .
C10 C 0.8305(13) 0.8798(6) 0.4227(7) 0.100(5) Uani 1 1 d . .
H10C H 0.837267 0.927876 0.461235 0.151 Uiso 1 1 calc R U
H10D H 0.804564 0.889282 0.376090 0.151 Uiso 1 1 calc R U
H10E H 0.917933 0.861833 0.425888 0.151 Uiso 1 1 calc R U
H14 H 0.315(14) 0.369(9) 0.249(8) 0.151 Uiso 1 1 d . U

loop_
_atom_site_aniso_label
_atom_site_aniso_U_11
_atom_site_aniso_U_22
_atom_site_aniso_U_33
_atom_site_aniso_U_23
_atom_site_aniso_U_13
_atom_site_aniso_U_12
Pt2 0.0424(2) 0.0271(2) 0.0649(3) 0.01190(17) 0.02704(18) 0.00881(14)
N6 0.039(4) 0.023(4) 0.053(5) 0.013(4) 0.023(4) 0.016(3)
N7 0.033(4) 0.025(4) 0.054(5) 0.006(3) 0.008(3) 0.011(3)
N2 0.021(3) 0.033(4) 0.047(5) 0.003(3) 0.009(3) 0.004(3)
O14 0.038(4) 0.039(4) 0.069(5) 0.005(3) 0.019(3) 0.006(3)
F16 0.057(3) 0.050(3) 0.063(4) 0.008(3) 0.007(3) 0.020(3)
F3 0.079(4) 0.057(4) 0.098(5) 0.014(4) 0.036(4) 0.012(3)
N1 0.038(4) 0.028(4) 0.057(5) 0.017(4) 0.018(3) 0.003(3)
F2 0.075(4) 0.053(4) 0.061(4) 0.016(3) 0.026(3) 0.012(3)
F10 0.103(5) 0.055(4) 0.094(5) -0.001(4) 0.043(4) -0.013(4)
F12 0.098(5) 0.058(4) 0.146(7) 0.011(4) 0.039(5) -0.028(4)
O1 0.036(3) 0.041(4) 0.068(5) 0.013(3) 0.020(3) 0.010(3)
N16 0.026(4) 0.024(4) 0.062(6) -0.009(4) 0.023(3) -0.002(3)
F18 0.065(4) 0.086(5) 0.067(4) 0.018(3) 0.023(3) 0.039(3)
F1 0.068(4) 0.073(4) 0.078(5) 0.004(3) 0.008(3) 0.036(3)
F4 0.128(6) 0.066(4) 0.061(5) 0.006(3) 0.027(4) 0.018(4)
N5 0.033(4) 0.034(4) 0.053(5) 0.008(4) 0.020(3) 0.009(3)
C7 0.026(4) 0.036(5) 0.050(6) 0.012(4) 0.011(4) 0.007(4)
O9 0.062(5) 0.079(6) 0.072(6) 0.028(4) 0.016(4) 0.018(4)
C40 0.030(5) 0.028(5) 0.064(7) 0.018(5) 0.017(4) 0.004(4)
C45 0.028(5) 0.034(5) 0.065(7) 0.013(5) 0.008(4) 0.002(4)
C1 0.032(5) 0.036(5) 0.050(6) 0.008(4) 0.016(4) -0.004(4)
C3 0.050(6) 0.031(5) 0.070(8) 0.019(5) 0.037(5) 0.008(4)
C5 0.051(6) 0.035(5) 0.049(7) 0.013(5) 0.012(5) 0.004(4)
C48 0.039(5) 0.042(5) 0.033(6) 0.010(4) 0.016(4) 0.010(4)
C9 0.043(5) 0.034(5) 0.055(7) 0.014(5) 0.012(5) 0.003(4)
C12 0.055(6) 0.025(5) 0.049(6) 0.009(4) 0.023(5) 0.001(4)
C14 0.034(5) 0.033(5) 0.061(7) 0.021(5) 0.018(4) 0.014(4)
C15 0.032(5) 0.027(5) 0.058(7) 0.011(4) 0.010(4) -0.002(4)
C18 0.048(5) 0.027(5) 0.051(6) 0.012(4) 0.024(4) 0.005(4)
C20 0.036(5) 0.041(6) 0.067(7) 0.018(5) 0.022(5) 0.009(4)
C21 0.049(6) 0.044(6) 0.065(7) 0.020(5) 0.021(5) 0.015(4)
O23 0.062(5) 0.126(8) 0.138(9) 0.076(7) 0.046(5) 0.035(5)
C25 0.043(5) 0.034(5) 0.063(7) 0.013(5) 0.022(5) 0.012(4)
C28 0.049(5) 0.034(5) 0.035(6) 0.011(4) 0.016(4) 0.009(4)
C29 0.029(5) 0.039(5) 0.051(6) 0.003(4) 0.018(4) 0.002(4)
C32 0.044(5) 0.032(5) 0.079(8) 0.008(5) 0.034(5) 0.009(4)
C33 0.040(5) 0.029(5) 0.055(7) 0.013(4) 0.014(4) 0.012(4)
C36 0.038(5) 0.026(5) 0.052(6) 0.002(4) 0.019(4) 0.002(4)
C37 0.036(5) 0.025(4) 0.055(6) 0.009(4) 0.019(4) 0.009(4)
C39 0.050(5) 0.031(5) 0.052(6) 0.017(4) 0.020(5) 0.016(4)
C41 0.039(5) 0.024(4) 0.046(6) 0.001(4) 0.006(4) 0.000(4)
C44 0.035(5) 0.051(6) 0.050(7) 0.007(5) 0.013(4) 0.002(4)
C46 0.043(5) 0.036(5) 0.033(6) 0.005(4) 0.008(4) -0.003(4)
C2 0.029(5) 0.031(5) 0.059(7) 0.012(5) 0.020(4) 0.010(4)
C4 0.043(5) 0.027(5) 0.056(7) 0.006(4) 0.010(5) 0.002(4)
C6 0.041(5) 0.023(5) 0.071(8) 0.016(5) 0.018(5) 0.004(4)
C8 0.053(6) 0.015(4) 0.092(8) 0.007(5) 0.024(5) 0.003(4)
O10 0.048(5) 0.085(6) 0.136(9) 0.045(6) -0.011(5) -0.010(4)
C11 0.035(5) 0.029(5) 0.057(7) 0.009(4) 0.014(4) 0.002(4)
C13 0.038(5) 0.029(5) 0.044(6) 0.006(4) 0.011(4) 0.000(4)
C16 0.039(5) 0.031(5) 0.083(8) 0.007(5) 0.024(5) 0.006(4)
C17 0.040(5) 0.024(5) 0.071(7) 0.001(4) 0.025(5) 0.007(4)
C24 0.043(5) 0.036(5) 0.058(8) 0.009(5) 0.017(5) 0.003(4)
C19 0.056(6) 0.038(6) 0.099(10) 0.003(6) 0.042(6) 0.002(5)
C22 0.153(13) 0.056(8) 0.067(10) -0.010(7) 0.018(9) 0.032(8)
C30 0.037(5) 0.044(6) 0.041(6) 0.007(4) 0.015(4) 0.001(4)
C26 0.051(7) 0.050(7) 0.143(12) 0.012(7) 0.045(7) 0.001(5)
C34 0.044(5) 0.030(5) 0.058(7) 0.009(5) 0.012(5) 0.003(4)
C27 0.030(5) 0.041(6) 0.067(7) 0.012(5) 0.004(5) 0.009(4)
O31 0.119(8) 0.087(7) 0.120(9) 0.018(6) 0.038(6) 0.009(6)
C35 0.077(8) 0.056(7) 0.091(10) 0.012(7) 0.050(7) -0.003(6)
C42 0.046(5) 0.037(5) 0.062(7) 0.014(5) 0.017(5) 0.011(4)
C43 0.038(5) 0.032(5) 0.052(6) 0.011(4) 0.018(4) 0.008(4)
C38 0.051(6) 0.028(5) 0.147(12) 0.009(6) 0.035(7) -0.006(5)
C47 0.098(10) 0.073(9) 0.109(12) 0.019(8) 0.026(8) 0.032(8)
N50 0.102(10) 0.083(9) 0.166(14) 0.035(9) 0.002(9) 0.049(7)
C51 0.044(6) 0.052(7) 0.100(10) 0.039(7) 0.033(6) 0.018(5)
C54 0.047(6) 0.034(5) 0.054(7) 0.005(4) 0.019(5) 0.002(4)
C55 0.042(6) 0.034(5) 0.113(10) -0.004(6) 0.039(6) 0.008(4)
C58 0.066(6) 0.033(5) 0.049(7) 0.005(5) 0.014(5) 0.006(5)
C60 0.051(7) 0.065(8) 0.155(15) 0.029(9) 0.022(8) 0.024(6)
C62 0.051(6) 0.061(7) 0.047(7) 0.011(6) 0.005(5) -0.008(5)
C66 0.037(5) 0.043(6) 0.072(8) 0.019(5) 0.010(5) 0.009(4)
C68 0.040(5) 0.044(6) 0.106(9) 0.024(6) 0.035(6) 0.015(4)
C70 0.094(9) 0.066(8) 0.072(9) -0.003(7) 0.023(7) 0.020(7)
C72 0.023(5) 0.092(8) 0.060(7) 0.037(6) 0.014(4) 0.011(5)
C73 0.071(8) 0.087(9) 0.103(11) -0.043(8) 0.024(7) 0.020(7)
C76 0.172(15) 0.055(9) 0.33(3) 0.006(12) 0.202(18) 0.020(9)
B77 0.043(7) 0.046(7) 0.082(11) 0.007(7) 0.024(7) 0.012(5)
C79 0.044(6) 0.055(6) 0.063(8) 0.008(6) 0.028(5) 0.000(5)
C81 0.098(11) 0.21(2) 0.187(18) 0.153(16) 0.080(11) 0.084(12)
C83 0.141(13) 0.072(10) 0.150(15) 0.041(10) 0.065(11) 0.035(9)
C86 0.078(8) 0.083(9) 0.099(10) 0.050(8) 0.027(7) 0.038(7)
C87 0.081(10) 0.162(16) 0.136(14) -0.027(12) 0.015(9) 0.078(10)
C92 0.073(8) 0.071(9) 0.103(11) 0.022(8) 0.033(8) 0.017(7)
C95 0.051(7) 0.049(7) 0.138(13) 0.029(8) 0.014(7) 0.010(5)
B97 0.085(9) 0.036(7) 0.065(10) 0.006(6) 0.032(8) -0.001(6)
C100 0.081(9) 0.083(10) 0.097(12) 0.000(8) 0.027(8) -0.007(7)
C104 0.073(9) 0.050(8) 0.135(15) -0.003(9) 0.008(9) 0.016(7)
C10 0.110(10) 0.049(7) 0.111(12) -0.023(7) 0.037(9) -0.024(7)

loop_
_atom_type_symbol
_atom_type_description
_atom_type_scat_dispersion_real
_atom_type_scat_dispersion_imag
_atom_type_scat_source
C C 0.0033 0.0016 'International Tables Vol C Tables 4.2.6.8 and 6.1.1.4'
H H 0.0000 0.0000 'International Tables Vol C Tables 4.2.6.8 and 6.1.1.4'
B B 0.0013 0.0007 'International Tables Vol C Tables 4.2.6.8 and 6.1.1.4'
F F 0.0171 0.0103 'International Tables Vol C Tables 4.2.6.8 and 6.1.1.4'
N N 0.0061 0.0033 'International Tables Vol C Tables 4.2.6.8 and 6.1.1.4'
O O 0.0106 0.0060 'International Tables Vol C Tables 4.2.6.8 and 6.1.1.4'
Pt Pt -1.7033 8.3905 'International Tables Vol C Tables 4.2.6.8 and 6.1.1.4'

loop_
_geom_angle_atom_site_label_1
_geom_angle_atom_site_label_2
_geom_angle_atom_site_label_3
_geom_angle
N6 Pt2 N7 176.6(3)
N6 Pt2 N2 104.3(3)
N6 Pt2 O14 82.5(3)
N6 Pt2 N16 77.7(3)
N6 Pt2 C12 81.8(3)
N7 Pt2 N2 78.9(3)
N7 Pt2 N16 102.7(3)
N7 Pt2 C12 97.8(3)
N2 Pt2 N16 102.8(3)
O14 Pt2 N7 94.2(3)
O14 Pt2 N2 170.8(3)
O14 Pt2 N16 84.7(3)
O14 Pt2 C12 92.1(3)
C12 Pt2 N2 82.7(3)
C12 Pt2 N16 159.5(3)
C40 N6 Pt2 119.2(6)
C40 N6 C3 123.7(7)
C3 N6 Pt2 116.0(6)
N1 N7 Pt2 131.2(5)
C1 N7 Pt2 116.5(5)
C1 N7 N1 112.3(7)
C18 N2 Pt2 129.2(5)
C18 N2 C28 117.9(7)
C28 N2 Pt2 111.5(5)
Pt2 O14 H14 110(10)
N7 N1 N5 103.5(6)
C48 O1 C68 117.9(7)
C6 N16 Pt2 129.5(6)
C34 N16 Pt2 110.9(6)
C34 N16 C6 118.5(8)
N1 N5 C7 112.1(7)
N1 N5 C11 121.5(6)
C7 N5 C11 126.4(7)
N5 C7 H7 127.4
N5 C7 C1 105.2(7)
C1 C7 H7 127.4
C51 O9 C86 119.3(9)
N6 C40 C14 119.2(8)
N6 C40 C34 113.9(7)
C14 C40 C34 126.9(8)
C15 C45 H45 120.0
C33 C45 H45 120.0
C33 C45 C15 120.0(9)
N7 C1 C7 106.9(7)
N7 C1 C28 117.5(8)
C7 C1 C28 135.6(8)
N6 C3 C39 117.1(9)
N6 C3 C46 114.8(8)
C39 C3 C46 128.0(10)
C15 C5 H5 119.3
C4 C5 H5 119.3
C4 C5 C15 121.4(9)
O1 C48 C41 116.0(7)
O1 C48 C30 123.8(7)
C30 C48 C41 120.1(8)
C33 C9 H9 118.9
C33 C9 C4 122.2(8)
C4 C9 H9 118.9
C46 C12 Pt2 109.4(7)
C24 C12 Pt2 125.5(7)
C24 C12 C46 124.9(9)
C40 C14 H14A 120.6
C40 C14 C32 118.8(8)
C32 C14 H14A 120.6
C45 C15 C5 119.8(8)
C45 C15 C18 119.4(8)
C5 C15 C18 120.5(8)
N2 C18 C15 121.0(7)
N2 C18 C54 119.9(8)
C54 C18 C15 118.9(7)
C33 C20 C21 108.8(7)
C42 C20 C21 108.3(8)
C42 C20 C33 112.6(8)
C42 C20 C72 107.0(7)
C72 C20 C21 109.7(8)
C72 C20 C33 110.3(8)
C20 C21 H21A 109.5
C20 C21 H21B 109.5
C20 C21 H21C 109.5
H21A C21 H21B 109.5
H21A C21 H21C 109.5
H21B C21 H21C 109.5
C95 O23 C81 113.5(10)
C11 C25 H25 120.1
C16 C25 H25 120.1
C16 C25 C11 119.8(8)
N2 C28 C1 113.9(7)
C43 C28 N2 122.1(7)
C43 C28 C1 123.9(8)
C36 C29 H29 119.8
C41 C29 H29 119.8
C41 C29 C36 120.3(7)
C14 C32 H32 120.2
C39 C32 C14 119.5(8)
C39 C32 H32 120.2
C45 C33 C9 119.3(9)
C45 C33 C20 121.0(8)
C9 C33 C20 119.5(8)
C29 C36 C6 122.3(7)
C29 C36 C13 118.6(7)
C13 C36 C6 119.0(7)
C11 C37 H37 120.4
C17 C37 H37 120.4
C17 C37 C11 119.1(8)
C3 C39 H39 119.3
C32 C39 C3 121.5(9)
C32 C39 H39 119.3
C48 C41 H41 119.7
C29 C41 C48 120.5(8)
C29 C41 H41 119.7
C6 C44 H44 119.0
C27 C44 H44 119.0
C27 C44 C6 122.0(9)
C12 C46 C3 117.5(8)
C12 C46 C79 117.4(9)
C79 C46 C3 125.1(9)
C34 C2 H2 120.4
C34 C2 C27 119.1(8)
C27 C2 H2 120.4
C5 C4 C9 117.2(8)
C5 C4 C58 123.3(9)
C9 C4 C58 119.5(8)
N16 C6 C36 119.1(8)
N16 C6 C44 118.9(8)
C44 C6 C36 121.8(9)
C16 C8 H8 118.0
C17 C8 H8 118.0
C17 C8 C16 124.0(8)
C92 O10 C60 115.5(10)
C25 C11 N5 119.7(7)
C37 C11 N5 118.5(7)
C37 C11 C25 121.6(8)
C36 C13 H13 119.3
C30 C13 C36 121.4(8)
C30 C13 H13 119.3
C25 C16 C19 122.7(8)
C8 C16 C25 117.1(8)
C8 C16 C19 119.7(8)
C37 C17 C55 119.9(8)
C8 C17 C37 118.1(8)
C8 C17 C55 122.0(8)
C12 C24 H24 122.6
C12 C24 C51 114.7(9)
C51 C24 H24 122.6
C16 C19 C26 110.4(9)
C16 C19 C35 108.3(9)
C16 C19 C38 111.6(9)
C35 C19 C26 108.9(10)
C35 C19 C38 111.6(10)
C38 C19 C26 106.1(9)
H22A C22 H22B 109.5
H22A C22 H22C 109.5
H22B C22 H22C 109.5
C58 C22 H22A 109.5
C58 C22 H22B 109.5
C58 C22 H22C 109.5
C48 C30 C13 118.7(8)
C48 C30 H30 120.7
C13 C30 H30 120.7
C19 C26 H26A 109.5
C19 C26 H26B 109.5
C19 C26 H26C 109.5
H26A C26 H26B 109.5
H26A C26 H26C 109.5
H26B C26 H26C 109.5
N16 C34 C40 115.4(8)
N16 C34 C2 123.3(8)
C2 C34 C40 121.2(8)
C44 C27 C2 117.5(8)
C44 C27 H27 121.2
C2 C27 H27 121.2
C83 O31 C100 114.4(12)
C19 C35 H35A 109.5
C19 C35 H35B 109.5
C19 C35 H35C 109.5
H35A C35 H35B 109.5
H35A C35 H35C 109.5
H35B C35 H35C 109.5
C20 C42 H42A 109.5
C20 C42 H42B 109.5
C20 C42 H42C 109.5
H42A C42 H42B 109.5
H42A C42 H42C 109.5
H42B C42 H42C 109.5
C28 C43 H43 120.5
C66 C43 C28 119.1(8)
C66 C43 H43 120.5
C19 C38 H38A 109.5
C19 C38 H38B 109.5
C19 C38 H38C 109.5
H38A C38 H38B 109.5
H38A C38 H38C 109.5
H38B C38 H38C 109.5
H47A C47 H47B 109.5
H47A C47 H47C 109.5
H47B C47 H47C 109.5
C104 C47 H47A 109.5
C104 C47 H47B 109.5
C104 C47 H47C 109.5
O9 C51 C24 122.6(9)
C62 C51 O9 113.0(11)
C62 C51 C24 124.3(10)
C18 C54 H54 119.6
C66 C54 C18 120.8(8)
C66 C54 H54 119.6
C17 C55 C87 105.4(10)
C73 C55 C17 112.3(8)
C73 C55 C87 103.1(10)
C76 C55 C17 114.2(8)
C76 C55 C73 118.1(12)
C76 C55 C87 101.5(12)
C4 C58 C10 106.9(8)
C22 C58 C4 111.4(8)
C22 C58 C10 110.9(10)
C70 C58 C4 111.6(8)
C70 C58 C22 106.1(10)
C70 C58 C10 109.9(9)
O10 C60 H60A 109.7
O10 C60 H60B 109.7
O10 C60 C68 109.7(11)
H60A C60 H60B 108.2
C68 C60 H60A 109.7
C68 C60 H60B 109.7
C51 C62 H62 120.7
C51 C62 C79 118.6(10)
C79 C62 H62 120.7
C43 C66 H66 120.0
C54 C66 C43 120.0(8)
C54 C66 H66 120.0
O1 C68 C60 106.8(8)
O1 C68 H68A 110.4
O1 C68 H68B 110.4
C60 C68 H68A 110.4
C60 C68 H68B 110.4
H68A C68 H68B 108.6
C58 C70 H70A 109.5
C58 C70 H70B 109.5
C58 C70 H70C 109.5
H70A C70 H70B 109.5
H70A C70 H70C 109.5
H70B C70 H70C 109.5
C20 C72 H72A 109.5
C20 C72 H72B 109.5
C20 C72 H72C 109.5
H72A C72 H72B 109.5
H72A C72 H72C 109.5
H72B C72 H72C 109.5
C55 C73 H73A 109.5
C55 C73 H73B 109.5
C55 C73 H73C 109.5
H73A C73 H73B 109.5
H73A C73 H73C 109.5
H73B C73 H73C 109.5
C55 C76 H76A 109.5
C55 C76 H76B 109.5
C55 C76 H76C 109.5
H76A C76 H76B 109.5
H76A C76 H76C 109.5
H76B C76 H76C 109.5
F12 B77 F16 110.4(11)
F12 B77 F18 109.3(9)
F12 B77 F1 109.2(9)
F18 B77 F16 109.7(9)
F18 B77 F1 108.2(11)
F1 B77 F16 110.0(9)
C46 C79 H79 119.9
C62 C79 C46 120.1(9)
C62 C79 H79 119.9
O23 C81 H81A 108.8
O23 C81 H81B 108.8
O23 C81 C83 113.9(12)
H81A C81 H81B 107.7
C83 C81 H81A 108.8
C83 C81 H81B 108.8
O31 C83 H83A 109.1
O31 C83 H83B 109.1
C81 C83 O31 112.5(13)
C81 C83 H83A 109.1
C81 C83 H83B 109.1
H83A C83 H83B 107.8
O9 C86 H86A 109.4
O9 C86 H86B 109.4
O9 C86 C100 111.1(10)
H86A C86 H86B 108.0
C100 C86 H86A 109.4
C100 C86 H86B 109.4
C55 C87 H87A 109.5
C55 C87 H87B 109.5
C55 C87 H87C 109.5
H87A C87 H87B 109.5
H87A C87 H87C 109.5
H87B C87 H87C 109.5
O10 C92 H92A 109.9
O10 C92 H92B 109.9
O10 C92 C95 108.8(11)
H92A C92 H92B 108.3
C95 C92 H92A 109.9
C95 C92 H92B 109.9
O23 C95 C92 113.5(10)
O23 C95 H95A 108.9
O23 C95 H95B 108.9
C92 C95 H95A 108.9
C92 C95 H95B 108.9
H95A C95 H95B 107.7
F3 B97 F4 108.3(9)
F2 B97 F3 110.4(10)
F2 B97 F4 107.1(11)
F10 B97 F3 108.8(11)
F10 B97 F2 112.0(10)
F10 B97 F4 110.1(10)
O31 C100 C86 110.4(10)
O31 C100 H10A 109.6
O31 C100 H10B 109.6
C86 C100 H10A 109.6
C86 C100 H10B 109.6
H10A C100 H10B 108.1
N50 C104 C47 177.2(17)
C58 C10 H10C 109.5
C58 C10 H10D 109.5
C58 C10 H10E 109.5
H10C C10 H10D 109.5
H10C C10 H10E 109.5
H10D C10 H10E 109.5

loop_
_geom_bond_atom_site_label_1
_geom_bond_atom_site_label_2
_geom_bond_distance
Pt2 N6 1.976(6)
Pt2 N7 2.010(6)
Pt2 N2 2.131(6)
Pt2 O14 1.981(6)
Pt2 N16 2.163(8)
Pt2 C12 2.090(10)
N6 C40 1.343(11)
N6 C3 1.364(11)
N7 N1 1.335(9)
N7 C1 1.335(10)
N2 C18 1.352(10)
N2 C28 1.394(10)
O14 H14 0.83(14)
F16 B77 1.392(14)
F3 B97 1.399(14)
N1 N5 1.344(9)
F2 B97 1.381(13)
F10 B97 1.374(13)
F12 B77 1.355(13)
O1 C48 1.360(9)
O1 C68 1.433(10)
N16 C6 1.382(11)
N16 C34 1.350(10)
F18 B77 1.377(13)
F1 B77 1.385(14)
F4 B97 1.417(16)
N5 C7 1.355(9)
N5 C11 1.433(10)
C7 H7 0.9500
C7 C1 1.360(11)
O9 C51 1.403(12)
O9 C86 1.474(13)
C40 C14 1.365(11)
C40 C34 1.470(12)
C45 H45 0.9500
C45 C15 1.403(12)
C45 C33 1.371(11)
C1 C28 1.445(11)
C3 C39 1.384(11)
C3 C46 1.441(13)
C5 H5 0.9500
C5 C15 1.412(12)
C5 C4 1.371(12)
C48 C41 1.394(11)
C48 C30 1.389(11)
C9 H9 0.9500
C9 C33 1.395(12)
C9 C4 1.420(13)
C12 C46 1.399(11)
C12 C24 1.387(13)
C14 H14A 0.9500
C14 C32 1.423(13)
C15 C18 1.489(12)
C18 C54 1.408(11)
C20 C21 1.544(12)
C20 C33 1.540(13)
C20 C42 1.520(12)
C20 C72 1.525(11)
C21 H21A 0.9800
C21 H21B 0.9800
C21 H21C 0.9800
O23 C81 1.402(16)
O23 C95 1.397(13)
C25 H25 0.9500
C25 C11 1.392(11)
C25 C16 1.384(12)
C28 C43 1.371(11)
C29 H29 0.9500
C29 C36 1.394(11)
C29 C41 1.375(11)
C32 H32 0.9500
C32 C39 1.342(13)
C36 C6 1.469(11)
C36 C13 1.398(10)
C37 H37 0.9500
C37 C11 1.383(11)
C37 C17 1.383(11)
C39 H39 0.9500
C41 H41 0.9500
C44 H44 0.9500
C44 C6 1.402(13)
C44 C27 1.375(12)
C46 C79 1.419(13)
C2 H2 0.9500
C2 C34 1.370(12)
C2 C27 1.410(12)
C4 C58 1.532(12)
C8 H8 0.9500
C8 C16 1.381(12)
C8 C17 1.381(12)
O10 C60 1.419(16)
O10 C92 1.403(13)
C13 H13 0.9500
C13 C30 1.390(11)
C16 C19 1.529(13)
C17 C55 1.536(11)
C24 H24 0.9500
C24 C51 1.404(14)
C19 C26 1.554(13)
C19 C35 1.529(16)
C19 C38 1.537(13)
C22 H22A 0.9800
C22 H22B 0.9800
C22 H22C 0.9800
C22 C58 1.530(15)
C30 H30 0.9500
C26 H26A 0.9800
C26 H26B 0.9800
C26 H26C 0.9800
C27 H27 0.9500
O31 C83 1.434(15)
O31 C100 1.441(14)
C35 H35A 0.9800
C35 H35B 0.9800
C35 H35C 0.9800
C42 H42A 0.9800
C42 H42B 0.9800
C42 H42C 0.9800
C43 H43 0.9500
C43 C66 1.363(11)
C38 H38A 0.9800
C38 H38B 0.9800
C38 H38C 0.9800
C47 H47A 0.9800
C47 H47B 0.9800
C47 H47C 0.9800
C47 C104 1.46(2)
N50 C104 1.135(19)
C51 C62 1.382(14)
C54 H54 0.9500
C54 C66 1.356(12)
C55 C73 1.484(13)
C55 C76 1.452(15)
C55 C87 1.619(19)
C58 C70 1.520(14)
C58 C10 1.537(14)
C60 H60A 0.9900
C60 H60B 0.9900
C60 C68 1.477(14)
C62 H62 0.9500
C62 C79 1.405(14)
C66 H66 0.9500
C68 H68A 0.9900
C68 H68B 0.9900
C70 H70A 0.9800
C70 H70B 0.9800
C70 H70C 0.9800
C72 H72A 0.9800
C72 H72B 0.9800
C72 H72C 0.9800
C73 H73A 0.9800
C73 H73B 0.9800
C73 H73C 0.9800
C76 H76A 0.9800
C76 H76B 0.9800
C76 H76C 0.9800
C79 H79 0.9500
C81 H81A 0.9900
C81 H81B 0.9900
C81 C83 1.431(17)
C83 H83A 0.9900
C83 H83B 0.9900
C86 H86A 0.9900
C86 H86B 0.9900
C86 C100 1.479(16)
C87 H87A 0.9800
C87 H87B 0.9800
C87 H87C 0.9800
C92 H92A 0.9900
C92 H92B 0.9900
C92 C95 1.455(16)
C95 H95A 0.9900
C95 H95B 0.9900
C100 H10A 0.9900
C100 H10B 0.9900
C10 H10C 0.9800
C10 H10D 0.9800
C10 H10E 0.9800

loop_
_geom_torsion_atom_site_label_1
_geom_torsion_atom_site_label_2
_geom_torsion_atom_site_label_3
_geom_torsion_atom_site_label_4
_geom_torsion
Pt2 N6 C40 C14 172.4(6)
Pt2 N6 C40 C34 -5.4(9)
Pt2 N6 C3 C39 -173.5(6)
Pt2 N6 C3 C46 3.5(9)
Pt2 N7 N1 N5 -177.4(6)
Pt2 N7 C1 C7 177.1(6)
Pt2 N7 C1 C28 -2.1(11)
Pt2 N2 C18 C15 -25.0(13)
Pt2 N2 C18 C54 160.2(7)
Pt2 N2 C28 C1 13.4(9)
Pt2 N2 C28 C43 -163.4(7)
Pt2 N16 C6 C36 -26.2(11)
Pt2 N16 C6 C44 157.5(6)
Pt2 N16 C34 C40 17.1(9)
Pt2 N16 C34 C2 -160.7(7)
Pt2 C12 C46 C3 6.7(9)
Pt2 C12 C46 C79 -175.9(6)
Pt2 C12 C24 C51 174.4(6)
N6 C40 C14 C32 -0.8(12)
N6 C40 C34 N16 -8.9(11)
N6 C40 C34 C2 168.9(8)
N6 C3 C39 C32 2.2(13)
N6 C3 C46 C12 -7.0(11)
N6 C3 C46 C79 175.8(8)
N7 N1 N5 C7 0.9(9)
N7 N1 N5 C11 180.0(8)
N7 C1 C28 N2 -8.1(12)
N7 C1 C28 C43 168.7(9)
N2 C18 C54 C66 2.5(14)
N2 C28 C43 C66 -0.7(14)
N1 N7 C1 C7 -0.6(11)
N1 N7 C1 C28 -179.7(8)
N1 N5 C7 C1 -1.2(10)
N1 N5 C11 C25 -27.4(13)
N1 N5 C11 C37 157.1(8)
O1 C48 C41 C29 176.4(8)
O1 C48 C30 C13 -175.2(8)
N5 C7 C1 N7 1.1(10)
N5 C7 C1 C28 180.0(10)
C7 N5 C11 C25 151.6(9)
C7 N5 C11 C37 -23.9(13)
C7 C1 C28 N2 173.0(10)
C7 C1 C28 C43 -10.2(17)
O9 C51 C62 C79 179.9(8)
O9 C86 C100 O31 -123.6(11)
C40 N6 C3 C39 -5.7(12)
C40 N6 C3 C46 171.3(7)
C40 C14 C32 C39 -2.4(13)
C45 C15 C18 N2 -62.1(12)
C45 C15 C18 C54 112.7(10)
C1 N7 N1 N5 -0.2(10)
C1 C28 C43 C66 -177.3(9)
C3 N6 C40 C14 5.0(12)
C3 N6 C40 C34 -172.8(7)
C3 C46 C79 C62 178.3(8)
C5 C15 C18 N2 124.4(9)
C5 C15 C18 C54 -60.7(12)
C5 C4 C58 C22 -18.4(13)
C5 C4 C58 C70 -136.8(10)
C5 C4 C58 C10 102.9(11)
C48 O1 C68 C60 165.8(10)
C9 C4 C58 C22 160.9(9)
C9 C4 C58 C70 42.5(12)
C9 C4 C58 C10 -77.7(11)
C12 C46 C79 C62 1.1(13)
C12 C24 C51 O9 -179.8(8)
C12 C24 C51 C62 0.3(14)
C14 C40 C34 N16 173.5(8)
C14 C40 C34 C2 -8.7(14)
C14 C32 C39 C3 1.7(13)
C15 C45 C33 C9 -0.8(13)
C15 C45 C33 C20 174.4(8)
C15 C5 C4 C9 1.9(13)
C15 C5 C4 C58 -178.8(8)
C15 C18 C54 C66 -172.4(9)
C18 N2 C28 C1 -178.6(8)
C18 N2 C28 C43 4.5(13)
C18 C54 C66 C43 1.5(15)
C21 C20 C33 C45 -114.8(9)
C21 C20 C33 C9 60.5(10)
O23 C81 C83 O31 -59(2)
C25 C16 C19 C26 29.9(15)
C25 C16 C19 C35 -89.2(12)
C25 C16 C19 C38 147.6(10)
C28 N2 C18 C15 169.5(8)
C28 N2 C18 C54 -5.3(13)
C28 C43 C66 C54 -2.3(15)
C29 C36 C6 N16 116.7(10)
C29 C36 C6 C44 -67.1(13)
C29 C36 C13 C30 -0.6(14)
C33 C45 C15 C5 0.7(12)
C33 C45 C15 C18 -172.8(8)
C33 C9 C4 C5 -2.0(13)
C33 C9 C4 C58 178.6(8)
C36 C29 C41 C48 0.8(14)
C36 C13 C30 C48 -3.7(14)
C37 C17 C55 C73 -135.9(11)
C37 C17 C55 C76 2.0(18)
C37 C17 C55 C87 112.6(11)
C39 C3 C46 C12 169.5(8)
C39 C3 C46 C79 -7.6(14)
C41 C48 C30 C13 6.5(13)
C41 C29 C36 C6 179.7(9)
C41 C29 C36 C13 2.0(14)
C46 C3 C39 C32 -174.3(8)
C46 C12 C24 C51 0.3(13)
C4 C5 C15 C45 -1.3(13)
C4 C5 C15 C18 172.2(8)
C4 C9 C33 C45 1.5(13)
C4 C9 C33 C20 -173.8(8)
C6 N16 C34 C40 -173.6(7)
C6 N16 C34 C2 8.6(13)
C6 C36 C13 C30 -178.3(9)
C6 C44 C27 C2 0.7(14)
C8 C16 C19 C26 -157.6(10)
C8 C16 C19 C35 83.3(12)
C8 C16 C19 C38 -39.9(15)
C8 C17 C55 C73 43.4(16)
C8 C17 C55 C76 -178.8(14)
C8 C17 C55 C87 -68.2(13)
O10 C60 C68 O1 -71.8(12)
O10 C92 C95 O23 -73.8(13)
C11 N5 C7 C1 179.7(8)
C11 C25 C16 C8 4.6(15)
C11 C25 C16 C19 177.3(10)
C11 C37 C17 C8 1.9(14)
C11 C37 C17 C55 -178.9(9)
C13 C36 C6 N16 -65.6(12)
C13 C36 C6 C44 110.6(10)
C16 C25 C11 N5 -178.3(9)
C16 C25 C11 C37 -2.9(15)
C16 C8 C17 C37 0.0(16)
C16 C8 C17 C55 -179.2(10)
C17 C37 C11 N5 175.0(8)
C17 C37 C11 C25 -0.5(14)
C17 C8 C16 C25 -3.3(17)
C17 C8 C16 C19 -176.3(11)
C24 C12 C46 C3 -178.4(8)
C24 C12 C46 C79 -1.0(13)
C24 C51 C62 C79 -0.1(15)
C30 C48 C41 C29 -5.1(14)
C34 N16 C6 C36 166.9(8)
C34 N16 C6 C44 -9.5(12)
C34 C40 C14 C32 176.7(8)
C34 C2 C27 C44 -1.9(13)
C27 C44 C6 N16 5.0(13)
C27 C44 C6 C36 -171.2(9)
C27 C2 C34 N16 -2.8(13)
C27 C2 C34 C40 179.5(8)
C42 C20 C33 C45 5.3(11)
C42 C20 C33 C9 -179.4(7)
C51 O9 C86 C100 74.8(13)
C51 C62 C79 C46 -0.6(14)
C60 O10 C92 C95 180.0(10)
C68 O1 C48 C41 -177.9(8)
C68 O1 C48 C30 3.7(13)
C72 C20 C33 C45 124.8(9)
C72 C20 C33 C9 -59.9(11)
C81 O23 C95 C92 -171.3(13)
C83 O31 C100 C86 -79.9(14)
C86 O9 C51 C24 1.7(14)
C86 O9 C51 C62 -178.4(9)
C92 O10 C60 C68 -86.8(12)
C95 O23 C81 C83 -179.8(13)
C100 O31 C83 C81 -103.7(15)

loop_
_smtbx_masks_void_nr
_smtbx_masks_void_average_x
_smtbx_masks_void_average_y
_smtbx_masks_void_average_z
_smtbx_masks_void_volume
_smtbx_masks_void_count_electrons
_smtbx_masks_void_content
1 -0.481 0.000 0.500 397.5 54.4 '2 C2H3N'
